data_7133639
loop_
_publ_author_name
'Wang, Yi-Chao'
'Chen, Mo-Han'
'Fan, Zi-Wen'
'Wang, Yue'
'Huang, Cai-Xiang'
'Wang, Hui-Fang'
'Lang, Jian-Ping'
'Niu, Zheng'

_publ_section_title
;
 Enhanced water stability of MOFs <i>via</i> multiple hydrogen bonds and
 their application in water harvesting.
;
_journal_issue 77
_journal_name_full 'Chemical communications (Cambridge, England)'
_journal_page_first 10692
_journal_page_last 10695
_journal_paper_doi 10.1039/d4cc03654a
_journal_volume 60
_journal_year 2024
_chemical_formula_moiety 'C27 H18 Cu3 N6 O15, 6.205(H2 O)'
_chemical_formula_sum 'C27 H30.41 Cu3 N6 O21.2'
_chemical_formula_weight 968.88
_space_group_crystal_system tetragonal
_space_group_IT_number 87
_space_group_name_Hall '-I 4'
_space_group_name_H-M_alt 'I 4/m'
_atom_sites_solution_hydrogens mixed
_atom_sites_solution_primary iterative
_audit_creation_date 2024-02-06
_audit_creation_method
;
Olex2 1.3
(compiled 2020.11.12 svn.r5f609507 for OlexSys, GUI svn.r6408)
;
_audit_update_record
;
2024-06-26 deposited with the CCDC.	2024-08-29 downloaded from the CCDC.
;
_cell_angle_alpha 90
_cell_angle_beta 90
_cell_angle_gamma 90
_cell_formula_units_Z 16
_cell_length_a 26.7494(6)
_cell_length_b 26.7494(6)
_cell_length_c 38.4189(15)
_cell_measurement_reflns_used 9088
_cell_measurement_temperature 150.0
_cell_measurement_theta_max 27.00
_cell_measurement_theta_min 2.38
_cell_volume 27489.9(14)
_computing_molecular_graphics 'Olex2 1.3 (Dolomanov et al., 2009)'
_computing_publication_material 'Olex2 1.3 (Dolomanov et al., 2009)'
_computing_structure_refinement 'olex2.refine 1.3 (Bourhis et al., 2015)'
_computing_structure_solution 'olex2.solve 1.3 (Bourhis et al., 2015)'
_diffrn_ambient_temperature 150.00
_diffrn_measured_fraction_theta_full 0.998
_diffrn_measured_fraction_theta_max 0.998
_diffrn_measurement_device_type 'Bruker APEX-II CCD'
_diffrn_measurement_method '\f and \w scans'
_diffrn_radiation_type MoK\a
_diffrn_radiation_wavelength 0.71073
_diffrn_reflns_av_R_equivalents 0.0579
_diffrn_reflns_av_unetI/netI 0.0403
_diffrn_reflns_Laue_measured_fraction_full 0.998
_diffrn_reflns_Laue_measured_fraction_max 0.998
_diffrn_reflns_limit_h_max 30
_diffrn_reflns_limit_h_min -31
_diffrn_reflns_limit_k_max 28
_diffrn_reflns_limit_k_min -31
_diffrn_reflns_limit_l_max 45
_diffrn_reflns_limit_l_min -45
_diffrn_reflns_number 63586
_diffrn_reflns_point_group_measured_fraction_full 0.998
_diffrn_reflns_point_group_measured_fraction_max 0.998
_diffrn_reflns_theta_full 25.028
_diffrn_reflns_theta_max 25.028
_diffrn_reflns_theta_min 2.345
_diffrn_source_current 1.0
_diffrn_source_power 0.05
_diffrn_source_voltage 50.0
_diffrn_standards_number 0
_exptl_absorpt_coefficient_mu 0.971
_exptl_absorpt_correction_type none
_exptl_crystal_colour 'clear bluish blue'
_exptl_crystal_colour_lustre clear
_exptl_crystal_colour_modifier bluish
_exptl_crystal_colour_primary blue
_exptl_crystal_density_diffrn 0.936
_exptl_crystal_description block
_exptl_crystal_F_000 7857
_exptl_crystal_size_max 0.2
_exptl_crystal_size_mid 0.1
_exptl_crystal_size_min 0.1
_refine_diff_density_max 1.162
_refine_diff_density_min -0.469
_refine_diff_density_rms 0.074
_refine_ls_extinction_method none
_refine_ls_goodness_of_fit_ref 1.057
_refine_ls_hydrogen_treatment mixed
_refine_ls_matrix_type full
_refine_ls_number_parameters 600
_refine_ls_number_reflns 12331
_refine_ls_number_restraints 7
_refine_ls_restrained_S_all 1.057
_refine_ls_R_factor_all 0.0585
_refine_ls_R_factor_gt 0.0473
_refine_ls_shift/su_max 0.002
_refine_ls_shift/su_mean 0.000
_refine_ls_structure_factor_coef Fsqd
_refine_ls_weighting_details 'w=1/[\s^2^(Fo^2^)+(0.0650P)^2^+81.4983P] where P=(Fo^2^+2Fc^2^)/3'
_refine_ls_weighting_scheme calc
_refine_ls_wR_factor_gt 0.1268
_refine_ls_wR_factor_ref 0.1353
_reflns_Friedel_coverage 0.000
_reflns_number_gt 10445
_reflns_number_total 12331
_reflns_threshold_expression 'I > 2\s(I)'
_cod_data_source_file d4cc03654a2.cif
_cod_data_source_block 1
_cod_depositor_comments 'Adding full bibliography for 7133637--7133639.cif.'
_cod_original_cell_volume 27489.9(16)
_cod_original_formula_sum 'C27 H30.41 Cu3 N6 O21.20'
_cod_database_code 7133639
_shelx_shelxl_version_number 2018/3
_shelx_space_group_comment
;
The symmetry employed for this shelxl refinement is uniquely defined
by the following loop, which should always be used as a source of
symmetry information in preference to the above space-group names.
They are only intended as comments.
;
_shelx_estimated_absorpt_t_max 0.909
_shelx_estimated_absorpt_t_min 0.830
_olex2_refinement_description
;
1. Fixed Uiso
 At 1.2 times of:
  All N(H) groups
 At 1.5 times of:
  All O(H,H) groups
2. Restrained distances
 H1a_$1-H1a
 2.1 with sigma of 0.02
3. Uiso/Uaniso restraints and constraints
Uanis(O23) \\sim Ueq: with sigma of 0.01 and sigma for terminal atoms of 0.02
4. Others
 Fixed Sof: H9a(0.5) H9b(0.5) H12a(0.5) H12b(0.5) O25(0.375) H25a(0.375)
 H25b(0.375) O19(0.75) H19a(0.75) H19b(0.75) O26(0.5) H26a(0.5) H26b(0.5)
 O28(0.75) H28a(0.75) H28b(0.75) O27(0.5) H27a(0.5) H27b(0.5) O18(0.25)
 H18a(0.25) H18b(0.25) O23(0.08) H23a(0.08) H23b(0.08)
5.a Riding coordinates:
 O12(H12a,H12b), O24(H24a,H24b), O25(H25a,H25b), O21(H21a,H21b), O19(H19a,
 H19b), O26(H26a,H26b), O28(H28a,H28b), O27(H27a,H27b), O18(H18a,H18b),
 O23(H23a,H23b)
5.b Free rotating group:
 O17(H17a,H17b)
5.c Rotating group:
 O1(H1a,H1b), O9(H9a,H9b), O4(H4a,H4b)
5.d Aromatic/amide H refined with riding coordinates:
 N1(H1)
;
_olex2_submission_special_instructions 'No special instructions were received'

loop_
_space_group_symop_operation_xyz
'x, y, z'
'-x, -y, z'
'-y, x, z'
'y, -x, z'
'x+1/2, y+1/2, z+1/2'
'-x+1/2, -y+1/2, z+1/2'
'-y+1/2, x+1/2, z+1/2'
'y+1/2, -x+1/2, z+1/2'
'-x, -y, -z'
'x, y, -z'
'y, -x, -z'
'-y, x, -z'
'-x+1/2, -y+1/2, -z+1/2'
'x+1/2, y+1/2, -z+1/2'
'y+1/2, -x+1/2, -z+1/2'
'-y+1/2, x+1/2, -z+1/2'

loop_
_atom_site_label
_atom_site_type_symbol
_atom_site_fract_x
_atom_site_fract_y
_atom_site_fract_z
_atom_site_U_iso_or_equiv
_atom_site_adp_type
_atom_site_occupancy
_atom_site_site_symmetry_order
_atom_site_calc_flag
_atom_site_refinement_flags_posn
_atom_site_refinement_flags_adp
_atom_site_refinement_flags_occupancy
_atom_site_disorder_assembly
_atom_site_disorder_group
Cu1 Cu 0.27310(2) 0.66200(2) 0.19665(2) 0.01988(11) Uani 1 1 d . . . . .
Cu2 Cu 0.62062(2) 0.67065(2) 0.14948(2) 0.02187(11) Uani 1 1 d . . . . .
Cu3 Cu 0.70918(2) 0.95283(2) 0.500000 0.02198(13) Uani 1 2 d S T P . .
Cu4 Cu 0.38663(2) 1.06107(2) 0.500000 0.02236(13) Uani 1 2 d S T P . .
O16 O 0.28448(8) 0.85691(8) 0.33241(6) 0.0299(5) Uani 1 1 d . . . . .
O6 O 0.59695(8) 0.72929(8) 0.22009(6) 0.0303(5) Uani 1 1 d . . . . .
O5 O 0.56333(8) 0.67880(9) 0.18015(7) 0.0354(6) Uani 1 1 d . . . . .
O8 O 0.81425(8) 0.82986(9) 0.37378(6) 0.0338(5) Uani 1 1 d . . . . .
O3 O 0.38602(8) 0.64408(9) 0.17711(6) 0.0322(5) Uani 1 1 d . . . . .
O7 O 0.77904(8) 0.78314(9) 0.33209(6) 0.0352(6) Uani 1 1 d . . . . .
O11 O 0.62475(8) 0.89074(9) 0.46288(6) 0.0361(6) Uani 1 1 d . . . . .
O15 O 0.23530(8) 0.89352(9) 0.37178(6) 0.0369(6) Uani 1 1 d . . . . .
O2 O 0.33703(8) 0.67505(9) 0.21912(6) 0.0364(6) Uani 1 1 d . . . . .
O13 O 0.38737(9) 1.00909(9) 0.46446(6) 0.0383(6) Uani 1 1 d . . . . .
O14 O 0.30489(8) 0.99599(9) 0.46468(7) 0.0382(6) Uani 1 1 d . . . . .
O10 O 0.70744(8) 0.90258(9) 0.46351(6) 0.0361(6) Uani 1 1 d . . . . .
O1 O 0.23273(9) 0.70261(9) 0.23878(6) 0.0383(6) Uani 1 1 d . . . . .
H1A H 0.236179 0.717040 0.261160 0.057 Uiso 1 1 d DR U . . .
H1B H 0.200458 0.707477 0.232811 0.057 Uiso 1 1 d R U . . .
O9 O 0.78919(14) 0.96382(18) 0.500000 0.0592(12) Uani 1 2 d S T P . .
H9A H 0.803903 0.942294 0.514267 0.089 Uiso 0.5 1 d R U P . .
H9B H 0.796693 0.993876 0.507954 0.089 Uiso 0.5 1 d R U P . .
O12 O 0.46874(14) 1.0761(2) 0.500000 0.0720(15) Uani 1 2 d S T P . .
H12A H 0.488321 1.079767 0.517910 0.108 Uiso 0.5 1 d R U P . .
H12B H 0.488321 1.079767 0.482090 0.108 Uiso 0.5 1 d R U P . .
O4 O 0.57756(13) 0.62637(11) 0.11251(9) 0.0659(9) Uani 1 1 d . . . . .
H4A H 0.588812 0.631611 0.091256 0.099 Uiso 1 1 d R U . . .
H4B H 0.546552 0.637212 0.111766 0.099 Uiso 1 1 d R U . . .
C7 C 0.47066(12) 0.68447(13) 0.20882(10) 0.0293(7) Uani 1 1 d . . . . .
C26 C 0.27738(12) 0.88107(11) 0.36021(8) 0.0265(7) Uani 1 1 d . . . . .
C25 C 0.32167(12) 0.89704(12) 0.38134(9) 0.0295(7) Uani 1 1 d . . . . .
C27 C 0.31434(12) 0.93187(12) 0.40746(9) 0.0291(7) Uani 1 1 d . . . . .
N3 N 0.59781(12) 0.79358(15) 0.34887(9) 0.0514(10) Uani 1 1 d . . . . .
N4 N 0.52874(11) 0.83645(13) 0.37147(9) 0.0466(9) Uani 1 1 d . . . . .
C8 C 0.56098(11) 0.70521(11) 0.20707(9) 0.0273(7) Uani 1 1 d . . . . .
C6 C 0.51101(12) 0.70827(13) 0.22423(9) 0.0310(7) Uani 1 1 d . . . . .
C17 C 0.72671(12) 0.81812(13) 0.37492(9) 0.0304(7) Uani 1 1 d . . . . .
C18 C 0.77751(11) 0.80949(12) 0.35907(8) 0.0275(7) Uani 1 1 d . . . . .
N5 N 0.45886(12) 0.87661(15) 0.39027(10) 0.0536(10) Uani 1 1 d . . . . .
C16 C 0.72140(12) 0.84430(13) 0.40582(9) 0.0302(7) Uani 1 1 d . . . . .
C2 C 0.42338(12) 0.68932(13) 0.22289(9) 0.0318(7) Uani 1 1 d . . . . .
C21 C 0.35486(12) 0.94807(13) 0.42674(9) 0.0307(7) Uani 1 1 d . . . . .
C19 C 0.68507(13) 0.80184(14) 0.35692(10) 0.0361(8) Uani 1 1 d . . . . .
N2 N 0.52347(11) 0.78163(14) 0.32244(9) 0.0516(9) Uani 1 1 d . . . . .
C14 C 0.67368(12) 0.85370(13) 0.41862(9) 0.0297(7) Uani 1 1 d . . . . .
C24 C 0.36893(13) 0.87767(14) 0.37447(9) 0.0357(8) Uani 1 1 d . . . . .
C22 C 0.40196(13) 0.92882(15) 0.42032(10) 0.0375(8) Uani 1 1 d . . . . .
N6 N 0.45016(11) 0.82112(16) 0.34433(10) 0.0600(11) Uani 1 1 d . . . . .
C1 C 0.37889(11) 0.66751(12) 0.20510(9) 0.0279(7) Uani 1 1 d . . . . .
C12 C 0.63700(13) 0.81146(15) 0.36963(10) 0.0388(9) Uani 1 1 d . . . . .
C13 C 0.63131(13) 0.83737(15) 0.40074(10) 0.0365(8) Uani 1 1 d . . . . .
C3 C 0.41665(13) 0.71709(16) 0.25277(10) 0.0420(9) Uani 1 1 d . . . . .
C15 C 0.66839(12) 0.88418(12) 0.45106(8) 0.0285(7) Uani 1 1 d . . . . .
C20 C 0.34833(12) 0.98717(13) 0.45392(8) 0.0290(7) Uani 1 1 d . . . . .
C23 C 0.40945(13) 0.89338(15) 0.39431(10) 0.0403(9) Uani 1 1 d . . . . .
C5 C 0.50443(13) 0.73631(15) 0.25436(11) 0.0415(9) Uani 1 1 d . . . . .
N1 N 0.44532(12) 0.76941(19) 0.29820(11) 0.0764(15) Uani 1 1 d . . . . .
H1 H 0.413138 0.774469 0.301414 0.092 Uiso 1 1 calc R U . . .
C4 C 0.45685(13) 0.74032(17) 0.26894(11) 0.0492(11) Uani 1 1 d . . . . .
O24 O 0.52282(14) 0.95289(18) 0.43030(11) 0.1054(15) Uani 1 1 d . . . . .
H24A H 0.552426 0.965941 0.432534 0.158 Uiso 1 1 d R U . . .
H24B H 0.522736 0.927731 0.444504 0.158 Uiso 1 1 d R U . . .
C11 C 0.54816(13) 0.80529(16) 0.34823(10) 0.0447(10) Uani 1 1 d . . . . .
C10 C 0.47913(14) 0.84314(17) 0.36749(11) 0.0480(10) Uani 1 1 d . . . . .
O25 O 0.2164(3) 0.9303(3) 0.500000 0.092(2) Uani 0.75 2 d S T P . .
H25A H 0.218727 0.922405 0.478130 0.138 Uiso 0.375 1 d R U P . .
H25B H 0.237517 0.910675 0.510400 0.138 Uiso 0.375 1 d R U P . .
C9 C 0.47494(14) 0.79097(19) 0.32228(11) 0.0557(12) Uani 1 1 d . . . . .
O21 O 0.64428(19) 0.7234(2) 0.29269(12) 0.131(2) Uani 1 1 d . . . . .
H21A H 0.669896 0.704135 0.296263 0.197 Uiso 1 1 d R U . . .
H21B H 0.646066 0.731425 0.270803 0.197 Uiso 1 1 d R U . . .
O19 O 0.4666(2) 0.6324(3) 0.11772(16) 0.121(2) Uani 0.75 1 d . . P . .
H19A H 0.461755 0.625209 0.139538 0.181 Uiso 0.75 1 d R U P . .
H19B H 0.439145 0.647240 0.111278 0.181 Uiso 0.75 1 d R U P . .
O26 O 0.1763(3) 0.8802(3) 0.44283(16) 0.083(2) Uani 0.5 1 d . . P . .
H26A H 0.157002 0.897418 0.456594 0.124 Uiso 0.5 1 d R U P . .
H26B H 0.207182 0.883148 0.449604 0.124 Uiso 0.5 1 d R U P . .
O28 O 0.3292(2) 0.7477(3) 0.31343(16) 0.120(2) Uani 0.75 1 d . . P . .
H28A H 0.327990 0.784337 0.311769 0.179 Uiso 0.75 1 d R U P . .
H28B H 0.299760 0.739297 0.305939 0.179 Uiso 0.75 1 d R U P . .
O27 O 0.3560(2) 0.8403(3) 0.28149(18) 0.073(2) Uani 0.5 1 d . . P . .
H27A H 0.344392 0.810599 0.285683 0.109 Uiso 0.5 1 d R U P . .
H27B H 0.340062 0.859709 0.295883 0.109 Uiso 0.5 1 d R U P . .
H24 H 0.3733(13) 0.8545(13) 0.3561(9) 0.030(9) Uiso 1 1 d . . . . .
H22 H 0.4280(14) 0.9387(14) 0.4380(10) 0.043(11) Uiso 1 1 d . . . . .
H27 H 0.2820(14) 0.9447(13) 0.4122(9) 0.030(9) Uiso 1 1 d . . . . .
H19 H 0.6889(14) 0.7853(14) 0.3356(10) 0.038(10) Uiso 1 1 d . . . . .
H16 H 0.7498(15) 0.8574(14) 0.4177(10) 0.043(11) Uiso 1 1 d . . . . .
H13 H 0.5983(16) 0.8441(15) 0.4098(11) 0.050(12) Uiso 1 1 d . . . . .
H3A H 0.3848(16) 0.7215(15) 0.2640(11) 0.051(12) Uiso 1 1 d . . . . .
H5A H 0.5304(15) 0.7488(14) 0.2667(10) 0.044(11) Uiso 1 1 d . . . . .
H5 H 0.4787(16) 0.8885(16) 0.4038(11) 0.047(12) Uiso 1 1 d . . . . .
H7 H 0.4776(13) 0.6695(13) 0.1898(10) 0.030(10) Uiso 1 1 d . . . . .
H3 H 0.6048(15) 0.7754(15) 0.3332(11) 0.043(12) Uiso 1 1 d . . . . .
O18 O 0.4556(5) 0.5607(5) 0.1615(4) 0.079(4) Uani 0.25 1 d . . P . .
H18A H 0.444455 0.530150 0.160559 0.119 Uiso 0.25 1 d R U P . .
H18B H 0.462765 0.568140 0.140019 0.119 Uiso 0.25 1 d R U P . .
O23 O 0.8045(16) 0.8505(17) 0.500000 0.129(15) Uani 0.16 2 d S TU P . .
H23A H 0.776368 0.864698 0.495000 0.194 Uiso 0.08 1 d R U P . .
H23B H 0.809268 0.823878 0.487400 0.194 Uiso 0.08 1 d R U P . .
O17 O 0.8352(5) 0.9212(3) 0.4418(4) 0.251(5) Uani 1 1 d G . . . .
H17A H 0.812938 0.944919 0.442908 0.376 Uiso 1 1 d G U . . .
H17B H 0.863652 0.936756 0.441003 0.376 Uiso 1 1 d G U . . .

loop_
_atom_site_aniso_label
_atom_site_aniso_U_11
_atom_site_aniso_U_22
_atom_site_aniso_U_33
_atom_site_aniso_U_23
_atom_site_aniso_U_13
_atom_site_aniso_U_12
Cu1 0.01747(18) 0.01644(18) 0.0257(2) -0.00354(14) 0.00404(14) -0.00130(14)
Cu2 0.01754(19) 0.01841(19) 0.0297(2) -0.00550(15) -0.00529(15) 0.00189(14)
Cu3 0.0182(3) 0.0269(3) 0.0208(3) 0.000 0.000 0.0006(2)
Cu4 0.0200(3) 0.0275(3) 0.0196(3) 0.000 0.000 -0.0008(2)
O16 0.0221(11) 0.0357(13) 0.0318(13) -0.0114(10) -0.0026(9) 0.0013(9)
O6 0.0194(11) 0.0346(12) 0.0369(13) -0.0082(10) 0.0003(9) -0.0034(9)
O5 0.0196(11) 0.0385(13) 0.0482(15) -0.0174(12) 0.0014(10) -0.0036(10)
O8 0.0248(12) 0.0441(14) 0.0326(13) -0.0124(11) 0.0014(10) -0.0029(10)
O3 0.0210(11) 0.0392(13) 0.0365(13) -0.0081(11) 0.0018(10) -0.0013(10)
O7 0.0207(11) 0.0503(15) 0.0345(13) -0.0179(11) 0.0003(10) 0.0028(10)
O11 0.0277(12) 0.0477(15) 0.0328(13) -0.0162(11) 0.0049(10) -0.0043(11)
O15 0.0236(12) 0.0440(14) 0.0433(14) -0.0195(12) 0.0012(10) -0.0028(10)
O2 0.0187(11) 0.0460(14) 0.0446(14) -0.0171(12) 0.0015(10) -0.0040(10)
O13 0.0265(12) 0.0442(14) 0.0441(14) -0.0205(12) 0.0026(11) -0.0044(11)
O14 0.0225(12) 0.0481(15) 0.0440(14) -0.0221(12) -0.0007(10) 0.0012(11)
O10 0.0249(12) 0.0508(15) 0.0327(13) -0.0169(11) -0.0031(10) 0.0045(11)
O1 0.0300(13) 0.0461(15) 0.0387(14) -0.0191(11) 0.0095(10) -0.0005(11)
O9 0.0245(19) 0.069(3) 0.084(3) 0.000 0.000 -0.0021(19)
O12 0.026(2) 0.130(5) 0.060(3) 0.000 0.000 -0.021(2)
O4 0.069(2) 0.0550(18) 0.074(2) -0.0296(17) -0.0379(17) 0.0066(16)
C7 0.0218(16) 0.0291(17) 0.0369(19) -0.0084(15) -0.0002(14) -0.0017(13)
C26 0.0245(16) 0.0211(15) 0.0340(18) -0.0023(13) -0.0005(14) -0.0017(13)
C25 0.0243(16) 0.0327(18) 0.0316(18) -0.0067(14) -0.0009(14) -0.0006(14)
C27 0.0243(17) 0.0304(17) 0.0326(18) -0.0041(14) 0.0000(14) 0.0015(14)
N3 0.0244(16) 0.081(3) 0.049(2) -0.041(2) -0.0032(14) 0.0097(16)
N4 0.0235(15) 0.070(2) 0.0468(19) -0.0279(17) -0.0029(13) 0.0082(15)
C8 0.0207(16) 0.0227(16) 0.0383(18) -0.0043(14) -0.0023(14) 0.0011(13)
C6 0.0205(16) 0.0335(18) 0.0389(19) -0.0046(15) -0.0013(14) 0.0009(14)
C17 0.0218(16) 0.0370(18) 0.0325(18) -0.0079(15) 0.0015(13) 0.0039(14)
C18 0.0222(16) 0.0330(17) 0.0273(17) -0.0032(14) -0.0021(13) 0.0069(14)
N5 0.0268(17) 0.081(3) 0.053(2) -0.042(2) -0.0095(15) 0.0115(17)
C16 0.0249(17) 0.0370(19) 0.0286(17) -0.0040(14) -0.0031(14) 0.0027(14)
C2 0.0223(16) 0.0351(18) 0.0381(19) -0.0049(15) -0.0017(14) -0.0001(14)
C21 0.0267(17) 0.0340(18) 0.0315(18) -0.0067(14) -0.0002(14) 0.0011(14)
C19 0.0255(17) 0.048(2) 0.0344(19) -0.0160(17) -0.0010(14) 0.0054(15)
N2 0.0235(15) 0.081(3) 0.050(2) -0.0347(19) -0.0040(14) 0.0042(16)
C14 0.0272(17) 0.0341(18) 0.0278(17) -0.0066(14) -0.0011(13) 0.0051(14)
C24 0.0293(18) 0.043(2) 0.0350(19) -0.0154(17) -0.0021(15) 0.0054(15)
C22 0.0269(18) 0.050(2) 0.0358(19) -0.0129(17) -0.0032(15) 0.0035(16)
N6 0.0237(16) 0.097(3) 0.059(2) -0.047(2) -0.0057(15) 0.0126(17)
C1 0.0212(16) 0.0255(16) 0.0370(18) -0.0038(14) 0.0010(14) -0.0033(13)
C12 0.0245(17) 0.054(2) 0.038(2) -0.0197(17) -0.0046(15) 0.0053(16)
C13 0.0226(17) 0.049(2) 0.038(2) -0.0114(17) -0.0008(15) 0.0049(16)
C3 0.0223(17) 0.062(3) 0.042(2) -0.0185(19) 0.0004(16) 0.0003(17)
C15 0.0326(18) 0.0306(17) 0.0223(16) 0.0001(13) -0.0005(14) 0.0006(14)
C20 0.0293(17) 0.0338(18) 0.0240(16) -0.0042(14) -0.0035(13) -0.0003(14)
C23 0.0228(17) 0.054(2) 0.044(2) -0.0170(18) -0.0015(15) 0.0072(16)
C5 0.0201(17) 0.055(2) 0.049(2) -0.0202(19) -0.0064(16) 0.0007(16)
N1 0.0198(16) 0.137(4) 0.072(3) -0.070(3) -0.0049(16) 0.011(2)
C4 0.0242(18) 0.076(3) 0.048(2) -0.031(2) -0.0030(16) 0.0079(18)
O24 0.061(2) 0.157(4) 0.098(3) 0.009(3) -0.034(2) -0.038(3)
C11 0.0230(18) 0.063(3) 0.048(2) -0.024(2) -0.0023(16) 0.0032(17)
C10 0.0277(19) 0.070(3) 0.047(2) -0.026(2) -0.0007(17) 0.0065(18)
O25 0.072(5) 0.071(5) 0.134(7) 0.000 0.000 -0.022(4)
C9 0.0247(19) 0.090(3) 0.053(3) -0.038(2) -0.0033(18) 0.003(2)
O21 0.125(4) 0.187(5) 0.081(3) -0.071(3) 0.045(3) -0.072(4)
O19 0.069(4) 0.194(7) 0.099(4) 0.034(5) -0.034(3) -0.040(4)
O26 0.103(6) 0.113(6) 0.033(3) -0.015(4) 0.015(3) 0.013(5)
O28 0.069(4) 0.184(7) 0.106(5) -0.042(5) -0.014(3) 0.058(4)
O27 0.046(4) 0.098(5) 0.074(5) -0.028(4) 0.008(3) 0.002(3)
O18 0.070(9) 0.065(9) 0.102(11) 0.011(8) 0.012(8) 0.028(7)
O23 0.099(19) 0.12(2) 0.17(2) 0.000 0.000 0.050(16)
O17 0.281(11) 0.154(6) 0.317(11) 0.024(7) 0.198(10) 0.026(7)

loop_
_atom_type_symbol
_atom_type_description
_atom_type_scat_dispersion_real
_atom_type_scat_dispersion_imag
_atom_type_scat_source
C C 0.0033 0.0016 'International Tables Vol C Tables 4.2.6.8 and 6.1.1.4'
H H 0.0000 0.0000 'International Tables Vol C Tables 4.2.6.8 and 6.1.1.4'
Cu Cu 0.3201 1.2651 'International Tables Vol C Tables 4.2.6.8 and 6.1.1.4'
N N 0.0061 0.0033 'International Tables Vol C Tables 4.2.6.8 and 6.1.1.4'
O O 0.0106 0.0060 'International Tables Vol C Tables 4.2.6.8 and 6.1.1.4'

loop_
_geom_angle_atom_site_label_1
_geom_angle_atom_site_label_2
_geom_angle_atom_site_label_3
_geom_angle
_geom_angle_site_symmetry_1
_geom_angle_site_symmetry_3
_geom_angle_publ_flag
O16 Cu1 Cu2 87.02(6) 13_565 3_655 ?
O16 Cu1 O1 99.09(9) 13_565 . ?
O6 Cu1 Cu2 87.78(6) 3_655 3_655 ?
O6 Cu1 O16 90.39(10) 3_655 13_565 ?
O6 Cu1 O1 94.77(9) 3_655 . ?
O7 Cu1 Cu2 82.51(7) 15_465 3_655 ?
O7 Cu1 O16 89.68(10) 15_465 13_565 ?
O7 Cu1 O6 170.27(9) 15_465 3_655 ?
O7 Cu1 O2 89.15(11) 15_465 . ?
O7 Cu1 O1 94.82(9) 15_465 . ?
O2 Cu1 Cu2 82.94(7) . 3_655 ?
O2 Cu1 O16 169.97(9) . 13_565 ?
O2 Cu1 O6 89.09(10) . 3_655 ?
O2 Cu1 O1 90.93(9) . . ?
O1 Cu1 Cu2 173.34(6) . 3_655 ?
O5 Cu2 Cu1 81.28(7) . 4_565 ?
O5 Cu2 O8 167.97(9) . 13_665 ?
O5 Cu2 O3 90.62(11) . 4_565 ?
O5 Cu2 O15 90.10(11) . 16_655 ?
O5 Cu2 O4 92.27(12) . . ?
O8 Cu2 Cu1 86.74(7) 13_665 4_565 ?
O8 Cu2 O4 99.74(12) 13_665 . ?
O3 Cu2 Cu1 86.19(7) 4_565 4_565 ?
O3 Cu2 O8 87.52(10) 4_565 13_665 ?
O3 Cu2 O4 95.87(11) 4_565 . ?
O15 Cu2 Cu1 82.04(7) 16_655 4_565 ?
O15 Cu2 O8 89.28(11) 16_655 13_665 ?
O15 Cu2 O3 167.96(10) 16_655 4_565 ?
O15 Cu2 O4 96.12(11) 16_655 . ?
O4 Cu2 Cu1 173.26(10) . 4_565 ?
O14 Cu3 Cu4 84.86(7) 2_675 9_676 ?
O14 Cu3 Cu4 84.86(7) 9_676 9_676 ?
O14 Cu3 O14 87.39(16) 9_676 2_675 ?
O14 Cu3 O9 95.45(11) 9_676 . ?
O14 Cu3 O9 95.45(11) 2_675 . ?
O10 Cu3 Cu4 82.94(7) . 9_676 ?
O10 Cu3 Cu4 82.94(7) 10_556 9_676 ?
O10 Cu3 O14 167.50(10) . 9_676 ?
O10 Cu3 O14 88.81(11) 10_556 9_676 ?
O10 Cu3 O14 88.81(11) . 2_675 ?
O10 Cu3 O14 167.50(10) 10_556 2_675 ?
O10 Cu3 O10 92.39(16) . 10_556 ?
O10 Cu3 O9 96.76(11) . . ?
O10 Cu3 O9 96.76(11) 10_556 . ?
O9 Cu3 Cu4 179.57(13) . 9_676 ?
O11 Cu4 Cu3 86.58(7) 2_675 9_676 ?
O11 Cu4 Cu3 86.58(7) 9_676 9_676 ?
O11 Cu4 O11 94.22(16) 9_676 2_675 ?
O11 Cu4 O13 87.76(11) 9_676 10_556 ?
O11 Cu4 O13 87.76(11) 2_675 . ?
O11 Cu4 O13 170.93(10) 9_676 . ?
O11 Cu4 O13 170.93(10) 2_675 10_556 ?
O11 Cu4 O12 91.96(12) 9_676 . ?
O11 Cu4 O12 91.96(12) 2_675 . ?
O13 Cu4 Cu3 84.71(7) . 9_676 ?
O13 Cu4 Cu3 84.70(7) 10_556 9_676 ?
O13 Cu4 O13 88.95(16) 10_556 . ?
O13 Cu4 O12 96.83(12) 10_556 . ?
O13 Cu4 O12 96.82(12) . . ?
O12 Cu4 Cu3 177.84(15) . 9_676 ?
C26 O16 Cu1 119.6(2) . 13_565 ?
C8 O6 Cu1 118.6(2) . 4_565 ?
C8 O5 Cu2 127.0(2) . . ?
C18 O8 Cu2 119.2(2) . 13_665 ?
C1 O3 Cu2 120.4(2) . 3_655 ?
C18 O7 Cu1 125.0(2) . 16_655 ?
C15 O11 Cu4 120.0(2) . 9_676 ?
C26 O15 Cu2 126.6(2) . 15_465 ?
C1 O2 Cu1 124.3(2) . . ?
C20 O13 Cu4 123.2(2) . . ?
C20 O14 Cu3 122.4(2) . 9_676 ?
C15 O10 Cu3 124.6(2) . . ?
Cu1 O1 H1A 144.2 . . ?
Cu1 O1 H1B 110.4 . . ?
H1A O1 H1B 105.4 . . ?
Cu3 O9 H9A 110.6 . . ?
Cu3 O9 H9A 110.6(17) . 10_556 ?
Cu3 O9 H9B 110.4(11) . 10_556 ?
Cu3 O9 H9B 110.4 . . ?
H9A O9 H9A 76.3 . 10_556 ?
H9A O9 H9B 106.0 10_556 10_556 ?
H9A O9 H9B 106.0 . . ?
H9A O9 H9B 134.7 . 10_556 ?
H9B O9 H9A 134.7 . 10_556 ?
H9B O9 H9B 40.5 . 10_556 ?
Cu4 O12 H12A 127.7 . . ?
Cu4 O12 H12B 127.7 . . ?
H12A O12 H12B 104.5 . . ?
Cu2 O4 H4A 109.7 . . ?
Cu2 O4 H4B 109.9 . . ?
H4A O4 H4B 103.9 . . ?
C6 C7 H7 114(2) . . ?
C2 C7 C6 120.2(3) . . ?
C2 C7 H7 125(2) . . ?
O16 C26 C25 119.0(3) . . ?
O15 C26 O16 124.8(3) . . ?
O15 C26 C25 116.2(3) . . ?
C27 C25 C26 118.2(3) . . ?
C27 C25 C24 121.1(3) . . ?
C24 C25 C26 120.6(3) . . ?
C25 C27 H27 121(2) . . ?
C21 C27 C25 119.3(3) . . ?
C21 C27 H27 120(2) . . ?
C12 N3 H3 118(3) . . ?
C11 N3 C12 131.3(3) . . ?
C11 N3 H3 111(3) . . ?
C11 N4 C10 113.1(3) . . ?
O6 C8 C6 118.7(3) . . ?
O5 C8 O6 125.2(3) . . ?
O5 C8 C6 116.1(3) . . ?
C7 C6 C8 118.9(3) . . ?
C7 C6 C5 120.3(3) . . ?
C5 C6 C8 120.7(3) . . ?
C16 C17 C18 121.1(3) . . ?
C19 C17 C18 118.5(3) . . ?
C19 C17 C16 120.4(3) . . ?
O8 C18 C17 117.2(3) . . ?
O7 C18 O8 126.1(3) . . ?
O7 C18 C17 116.7(3) . . ?
C23 N5 H5 115(3) . . ?
C10 N5 C23 130.9(3) . . ?
C10 N5 H5 114(3) . . ?
C17 C16 C14 119.2(3) . . ?
C17 C16 H16 121(2) . . ?
C14 C16 H16 120(2) . . ?
C7 C2 C1 121.0(3) . . ?
C3 C2 C7 119.7(3) . . ?
C3 C2 C1 119.2(3) . . ?
C27 C21 C22 120.1(3) . . ?
C27 C21 C20 120.3(3) . . ?
C22 C21 C20 119.6(3) . . ?
C17 C19 C12 120.6(3) . . ?
C17 C19 H19 120(2) . . ?
C12 C19 H19 119(2) . . ?
C9 N2 C11 113.3(3) . . ?
C16 C14 C13 121.0(3) . . ?
C16 C14 C15 118.7(3) . . ?
C13 C14 C15 120.3(3) . . ?
C25 C24 H24 120(2) . . ?
C23 C24 C25 119.5(3) . . ?
C23 C24 H24 121(2) . . ?
C21 C22 C23 120.9(3) . . ?
C21 C22 H22 114(2) . . ?
C23 C22 H22 124(2) . . ?
C10 N6 C9 113.8(3) . . ?
O3 C1 C2 117.7(3) . . ?
O2 C1 O3 125.4(3) . . ?
O2 C1 C2 116.8(3) . . ?
C19 C12 N3 115.2(3) . . ?
C13 C12 N3 125.3(3) . . ?
C13 C12 C19 119.5(3) . . ?
C14 C13 H13 120(2) . . ?
C12 C13 C14 119.4(3) . . ?
C12 C13 H13 120(2) . . ?
C2 C3 C4 120.8(3) . . ?
C2 C3 H3A 124(2) . . ?
C4 C3 H3A 116(2) . . ?
O11 C15 C14 117.5(3) . . ?
O10 C15 O11 125.4(3) . . ?
O10 C15 C14 117.0(3) . . ?
O13 C20 C21 117.0(3) . . ?
O14 C20 O13 124.9(3) . . ?
O14 C20 C21 118.1(3) . . ?
C24 C23 N5 125.2(3) . . ?
C24 C23 C22 119.2(3) . . ?
C22 C23 N5 115.6(3) . . ?
C6 C5 C4 119.4(3) . . ?
C6 C5 H5A 122(3) . . ?
C4 C5 H5A 118(3) . . ?
C4 N1 H1 114.4 . . ?
C9 N1 H1 114.4 . . ?
C9 N1 C4 131.2(3) . . ?
C3 C4 C5 119.5(3) . . ?
C3 C4 N1 115.9(3) . . ?
C5 C4 N1 124.5(3) . . ?
H24A O24 H24B 104.6 . . ?
N4 C11 N3 120.9(3) . . ?
N4 C11 N2 126.7(3) . . ?
N2 C11 N3 112.5(3) . . ?
N4 C10 N5 113.9(3) . . ?
N6 C10 N4 126.6(3) . . ?
N6 C10 N5 119.5(3) . . ?
H25A O25 H25A 150.6 . 10_556 ?
H25A O25 H25B 104.5 . . ?
H25A O25 H25B 50.3 . 10_556 ?
H25A O25 H25B 104.5 10_556 10_556 ?
H25B O25 H25A 50.3 . 10_556 ?
H25B O25 H25B 54.7 . 10_556 ?
N2 C9 N6 126.5(4) . . ?
N2 C9 N1 120.0(3) . . ?
N6 C9 N1 113.5(3) . . ?
H21A O21 H21B 104.8 . . ?
H19A O19 H19B 104.5 . . ?
H26A O26 H26B 109.4 . . ?
H28A O28 H28B 101.9 . . ?
H27A O27 H27B 104.6 . . ?
H18A O18 H18B 104.6 . . ?
H23A O23 H23A 25.7 . 10_556 ?
H23A O23 H23B 127.7 . 10_556 ?
H23A O23 H23B 111.4 10_556 10_556 ?
H23A O23 H23B 111.4 . . ?
H23B O23 H23A 127.7 . 10_556 ?
H23B O23 H23B 67.6 . 10_556 ?
H17A O17 H17B 104.5 . . ?

loop_
_geom_bond_atom_site_label_1
_geom_bond_atom_site_label_2
_geom_bond_distance
_geom_bond_site_symmetry_2
_geom_bond_publ_flag
Cu1 Cu2 2.6027(5) 3_655 ?
Cu1 O16 1.969(2) 13_565 ?
Cu1 O6 1.960(2) 3_655 ?
Cu1 O7 1.944(2) 15_465 ?
Cu1 O2 1.947(2) . ?
Cu1 O1 2.228(2) . ?
Cu2 O5 1.945(2) . ?
Cu2 O8 1.958(2) 13_665 ?
Cu2 O3 1.954(2) 4_565 ?
Cu2 O15 1.950(2) 16_655 ?
Cu2 O4 2.179(3) . ?
Cu3 Cu4 2.5895(7) 9_676 ?
Cu3 O14 1.964(2) 2_675 ?
Cu3 O14 1.964(2) 9_676 ?
Cu3 O10 1.943(2) . ?
Cu3 O10 1.943(2) 10_556 ?
Cu3 O9 2.160(4) . ?
Cu4 O11 1.946(2) 2_675 ?
Cu4 O11 1.946(2) 9_676 ?
Cu4 O13 1.949(2) 10_556 ?
Cu4 O13 1.949(2) . ?
Cu4 O12 2.233(4) . ?
O16 C26 1.263(4) . ?
O6 C8 1.261(4) . ?
O5 C8 1.254(4) . ?
O8 C18 1.258(4) . ?
O3 C1 1.259(4) . ?
O7 C18 1.254(4) . ?
O11 C15 1.265(4) . ?
O15 C26 1.255(4) . ?
O2 C1 1.259(4) . ?
O13 C20 1.264(4) . ?
O14 C20 1.256(4) . ?
O10 C15 1.250(4) . ?
O1 H1A 0.9470 . ?
O1 H1B 0.9026 . ?
O9 H9A 0.8870 . ?
O9 H9A 0.89(7) 10_556 ?
O9 H9B 0.88(5) 10_556 ?
O9 H9B 0.8832 . ?
O12 H12A 0.8701 . ?
O12 H12B 0.8701 . ?
O4 H4A 0.8813 . ?
O4 H4B 0.8792 . ?
C7 C6 1.386(5) . ?
C7 C2 1.382(5) . ?
C7 H7 0.85(4) . ?
C26 C25 1.498(4) . ?
C25 C27 1.383(5) . ?
C25 C24 1.392(5) . ?
C27 C21 1.383(5) . ?
C27 H27 0.95(4) . ?
N3 C12 1.401(5) . ?
N3 C11 1.365(5) . ?
N3 H3 0.80(4) . ?
N4 C11 1.327(5) . ?
N4 C10 1.348(5) . ?
C8 C6 1.493(4) . ?
C6 C5 1.390(5) . ?
C17 C18 1.507(4) . ?
C17 C16 1.386(5) . ?
C17 C19 1.381(5) . ?
N5 C23 1.404(5) . ?
N5 C10 1.364(5) . ?
N5 H5 0.81(4) . ?
C16 C14 1.391(5) . ?
C16 H16 0.95(4) . ?
C2 C1 1.491(4) . ?
C2 C3 1.379(5) . ?
C21 C22 1.383(5) . ?
C21 C20 1.488(4) . ?
C19 C12 1.399(5) . ?
C19 H19 0.94(4) . ?
N2 C11 1.349(5) . ?
N2 C9 1.322(5) . ?
C14 C13 1.395(5) . ?
C14 C15 1.496(4) . ?
C24 C23 1.390(5) . ?
C24 H24 0.95(4) . ?
C22 C23 1.392(5) . ?
C22 H22 1.01(4) . ?
N6 C10 1.319(5) . ?
N6 C9 1.345(5) . ?
C12 C13 1.390(5) . ?
C13 H13 0.97(4) . ?
C3 C4 1.389(5) . ?
C3 H3A 0.96(4) . ?
C5 C4 1.395(5) . ?
C5 H5A 0.90(4) . ?
N1 H1 0.8800 . ?
N1 C4 1.402(5) . ?
N1 C9 1.348(5) . ?
O24 H24A 0.8698 . ?
O24 H24B 0.8664 . ?
O25 H25A 0.8688 . ?
O25 H25A 0.8689 10_556 ?
O25 H25B 0.8693 . ?
O25 H25B 0.8692 10_556 ?
O21 H21A 0.8680 . ?
O21 H21B 0.8694 . ?
O19 H19A 0.8697 . ?
O19 H19B 0.8698 . ?
O26 H26A 0.8705 . ?
O26 H26B 0.8707 . ?
O28 H28A 0.9825 . ?
O28 H28B 0.8693 . ?
O27 H27A 0.8691 . ?
O27 H27B 0.8696 . ?
O18 H18A 0.8711 . ?
O18 H18B 0.8694 . ?
O23 H23A 0.8636 10_556 ?
O23 H23A 0.8636 . ?
O23 H23B 0.8706 10_556 ?
O23 H23B 0.8706 . ?
O17 H17A 0.8709 . ?
O17 H17B 0.8695 . ?

loop_
_geom_torsion_atom_site_label_1
_geom_torsion_atom_site_label_2
_geom_torsion_atom_site_label_3
_geom_torsion_atom_site_label_4
_geom_torsion
_geom_torsion_site_symmetry_1
_geom_torsion_site_symmetry_2
_geom_torsion_site_symmetry_3
_geom_torsion_site_symmetry_4
_geom_torsion_publ_flag
Cu1 O16 C26 O15 1.8(4) 13_565 . . . ?
Cu1 O16 C26 C25 -177.5(2) 13_565 . . . ?
Cu1 O6 C8 O5 1.0(5) 4_565 . . . ?
Cu1 O6 C8 C6 -178.1(2) 4_565 . . . ?
Cu1 O7 C18 O8 -7.0(5) 16_655 . . . ?
Cu1 O7 C18 C17 171.9(2) 16_655 . . . ?
Cu1 O2 C1 O3 -11.0(5) . . . . ?
Cu1 O2 C1 C2 167.5(2) . . . . ?
Cu2 O5 C8 O6 -4.2(5) . . . . ?
Cu2 O5 C8 C6 174.9(2) . . . . ?
Cu2 O8 C18 O7 8.8(5) 13_665 . . . ?
Cu2 O8 C18 C17 -170.1(2) 13_665 . . . ?
Cu2 O3 C1 O2 5.2(5) 3_655 . . . ?
Cu2 O3 C1 C2 -173.3(2) 3_655 . . . ?
Cu2 O15 C26 O16 0.0(5) 15_465 . . . ?
Cu2 O15 C26 C25 179.3(2) 15_465 . . . ?
Cu3 O14 C20 O13 0.8(5) 9_676 . . . ?
Cu3 O14 C20 C21 -179.2(2) 9_676 . . . ?
Cu3 O10 C15 O11 -8.9(5) . . . . ?
Cu3 O10 C15 C14 168.3(2) . . . . ?
Cu4 O11 C15 O10 7.8(5) 9_676 . . . ?
Cu4 O11 C15 C14 -169.5(2) 9_676 . . . ?
Cu4 O13 C20 O14 0.2(5) . . . . ?
Cu4 O13 C20 C21 -179.7(2) . . . . ?
O16 C26 C25 C27 166.8(3) . . . . ?
O16 C26 C25 C24 -12.4(5) . . . . ?
O6 C8 C6 C7 176.0(3) . . . . ?
O6 C8 C6 C5 -1.2(5) . . . . ?
O5 C8 C6 C7 -3.2(5) . . . . ?
O5 C8 C6 C5 179.6(3) . . . . ?
O15 C26 C25 C27 -12.6(5) . . . . ?
O15 C26 C25 C24 168.2(3) . . . . ?
C7 C6 C5 C4 0.0(6) . . . . ?
C7 C2 C1 O3 0.8(5) . . . . ?
C7 C2 C1 O2 -177.8(3) . . . . ?
C7 C2 C3 C4 0.0(6) . . . . ?
C26 C25 C27 C21 -178.5(3) . . . . ?
C26 C25 C24 C23 179.6(3) . . . . ?
C25 C27 C21 C22 -1.2(5) . . . . ?
C25 C27 C21 C20 177.3(3) . . . . ?
C25 C24 C23 N5 179.5(4) . . . . ?
C25 C24 C23 C22 -1.0(6) . . . . ?
C27 C25 C24 C23 0.3(6) . . . . ?
C27 C21 C22 C23 0.6(6) . . . . ?
C27 C21 C20 O13 -163.0(3) . . . . ?
C27 C21 C20 O14 17.1(5) . . . . ?
N3 C12 C13 C14 -179.1(4) . . . . ?
C8 C6 C5 C4 177.1(4) . . . . ?
C6 C7 C2 C1 174.9(3) . . . . ?
C6 C7 C2 C3 -1.4(6) . . . . ?
C6 C5 C4 C3 -1.3(7) . . . . ?
C6 C5 C4 N1 -176.8(5) . . . . ?
C17 C16 C14 C13 -0.3(5) . . . . ?
C17 C16 C14 C15 -177.0(3) . . . . ?
C17 C19 C12 N3 179.3(4) . . . . ?
C17 C19 C12 C13 -0.4(6) . . . . ?
C18 C17 C16 C14 176.7(3) . . . . ?
C18 C17 C19 C12 -176.4(3) . . . . ?
C16 C17 C18 O8 -4.7(5) . . . . ?
C16 C17 C18 O7 176.3(3) . . . . ?
C16 C17 C19 C12 -0.1(6) . . . . ?
C16 C14 C13 C12 -0.2(6) . . . . ?
C16 C14 C15 O11 -177.6(3) . . . . ?
C16 C14 C15 O10 5.0(5) . . . . ?
C2 C7 C6 C8 -175.8(3) . . . . ?
C2 C7 C6 C5 1.4(6) . . . . ?
C2 C3 C4 C5 1.3(7) . . . . ?
C2 C3 C4 N1 177.2(4) . . . . ?
C21 C22 C23 N5 -179.9(4) . . . . ?
C21 C22 C23 C24 0.6(6) . . . . ?
C19 C17 C18 O8 171.6(3) . . . . ?
C19 C17 C18 O7 -7.4(5) . . . . ?
C19 C17 C16 C14 0.4(5) . . . . ?
C19 C12 C13 C14 0.5(6) . . . . ?
C24 C25 C27 C21 0.8(5) . . . . ?
C22 C21 C20 O13 15.6(5) . . . . ?
C22 C21 C20 O14 -164.4(3) . . . . ?
C1 C2 C3 C4 -176.3(4) . . . . ?
C12 N3 C11 N4 -4.7(8) . . . . ?
C12 N3 C11 N2 175.9(5) . . . . ?
C13 C14 C15 O11 5.7(5) . . . . ?
C13 C14 C15 O10 -171.8(3) . . . . ?
C3 C2 C1 O3 177.2(3) . . . . ?
C3 C2 C1 O2 -1.5(5) . . . . ?
C15 C14 C13 C12 176.5(3) . . . . ?
C20 C21 C22 C23 -177.9(4) . . . . ?
C23 N5 C10 N4 180.0(5) . . . . ?
C23 N5 C10 N6 0.3(8) . . . . ?
C4 N1 C9 N2 -7.3(10) . . . . ?
C4 N1 C9 N6 172.5(6) . . . . ?
C11 N3 C12 C19 -162.7(5) . . . . ?
C11 N3 C12 C13 16.9(8) . . . . ?
C11 N4 C10 N5 -177.5(4) . . . . ?
C11 N4 C10 N6 2.2(7) . . . . ?
C11 N2 C9 N6 1.0(8) . . . . ?
C11 N2 C9 N1 -179.2(5) . . . . ?
C10 N4 C11 N3 -178.8(4) . . . . ?
C10 N4 C11 N2 0.5(7) . . . . ?
C10 N5 C23 C24 0.3(8) . . . . ?
C10 N5 C23 C22 -179.2(5) . . . . ?
C10 N6 C9 N2 1.1(8) . . . . ?
C10 N6 C9 N1 -178.7(5) . . . . ?
C9 N2 C11 N3 177.5(4) . . . . ?
C9 N2 C11 N4 -1.9(7) . . . . ?
C9 N6 C10 N4 -2.9(8) . . . . ?
C9 N6 C10 N5 176.8(5) . . . . ?
C9 N1 C4 C3 169.8(6) . . . . ?
C9 N1 C4 C5 -14.5(10) . . . . ?
